data_1550212
loop_
_publ_author_name
'Lyu, Jiafei'
'Zhang, Xuan'
'Otake, Ken-ichi'
'Wang, Xingjie'
'Li, Peng'
'Li, Zhanyong'
'Chen, Zhijie'
'Zhang, Yuanyuan'
'Wasson, Megan C.'
'Yang, Ying'
'Bai, Peng'
'Guo, Xianghai'
'Islamoglu, Timur'
'Farha, Omar K.'

_publ_section_title
;
 Topology and Porosity Control of Metal--Organic Frameworks through Linker
 Functionalization
;
_journal_name_full 'Chemical Science'
_journal_paper_doi 10.1039/C8SC04220A
_journal_year 2019
_chemical_formula_moiety '(Zr6 O18) (C34 H16 N O10) (C)1.5'
_chemical_formula_sum 'C69.5 H32 N2 O36 Zr6'
_chemical_formula_weight 2018.29
_space_group_crystal_system monoclinic
_space_group_IT_number 10
_space_group_name_Hall '-P 2y'
_space_group_name_H-M_alt 'P 1 2/m 1'
_symmetry_space_group_name_Hall '-P 2y'
_symmetry_space_group_name_H-M 'P 1 2/m 1'
_atom_sites_solution_hydrogens geom
_audit_creation_method SHELXL-2017/1
_audit_update_record
;
2018-07-17 deposited with the CCDC.
2018-11-09 downloaded from the CCDC.
;
_cell_angle_alpha 90
_cell_angle_beta 119.994(2)
_cell_angle_gamma 90
_cell_formula_units_Z 1
_cell_length_a 19.6381(9)
_cell_length_b 12.6310(6)
_cell_length_c 19.6354(9)
_cell_measurement_reflns_used 9949
_cell_measurement_temperature 200(2)
_cell_measurement_theta_max 60.97
_cell_measurement_theta_min 2.60
_cell_volume 4218.3(3)
_computing_cell_refinement 'Bruker SAINT'
_computing_data_collection 'Bruker APEX2'
_computing_data_reduction 'Bruker SAINT'
_computing_publication_material 'Yadokari-XG (Wakita, Nemoto et al., 2009)'
_computing_structure_refinement 'SHELXL-2017/1 (Sheldrick, 2017)'
_computing_structure_solution 'SHELXT 2014/5 (Sheldrick, 2014)'
_diffrn_ambient_temperature 200(2)
_diffrn_measured_fraction_theta_full 0.972
_diffrn_measured_fraction_theta_max 0.972
_diffrn_measurement_device_type 'Bruker Kappa APEX-II CCD area detector'
_diffrn_measurement_method '\f and \w scans'
_diffrn_radiation_monochromator 'MX optics'
_diffrn_radiation_type CuK\a
_diffrn_radiation_wavelength 1.54178
_diffrn_reflns_av_R_equivalents 0.0590
_diffrn_reflns_av_unetI/netI 0.0502
_diffrn_reflns_Laue_measured_fraction_full 0.972
_diffrn_reflns_Laue_measured_fraction_max 0.972
_diffrn_reflns_limit_h_max 22
_diffrn_reflns_limit_h_min -22
_diffrn_reflns_limit_k_max 14
_diffrn_reflns_limit_k_min -13
_diffrn_reflns_limit_l_max 22
_diffrn_reflns_limit_l_min -22
_diffrn_reflns_number 34163
_diffrn_reflns_point_group_measured_fraction_full 0.972
_diffrn_reflns_point_group_measured_fraction_max 0.972
_diffrn_reflns_theta_full 61.385
_diffrn_reflns_theta_max 61.385
_diffrn_reflns_theta_min 2.598
_diffrn_source microsource
_exptl_absorpt_coefficient_mu 3.304
_exptl_absorpt_correction_T_max 0.7520
_exptl_absorpt_correction_T_min 0.5012
_exptl_absorpt_correction_type multi-scan
_exptl_absorpt_process_details '(SADABS-2014/5; Krause et al., 2015)'
_exptl_crystal_colour colorless
_exptl_crystal_density_diffrn 0.795
_exptl_crystal_density_meas colorless
_exptl_crystal_description rod
_exptl_crystal_F_000 991
_exptl_crystal_size_max 0.18
_exptl_crystal_size_mid 0.09
_exptl_crystal_size_min 0.07
_refine_diff_density_max 0.548
_refine_diff_density_min -1.457
_refine_diff_density_rms 0.099
_refine_ls_extinction_method none
_refine_ls_goodness_of_fit_ref 1.166
_refine_ls_hydrogen_treatment constr
_refine_ls_matrix_type full
_refine_ls_number_parameters 721
_refine_ls_number_reflns 6705
_refine_ls_number_restraints 3011
_refine_ls_restrained_S_all 1.010
_refine_ls_R_factor_all 0.1320
_refine_ls_R_factor_gt 0.1254
_refine_ls_shift/su_max 0.197
_refine_ls_shift/su_mean 0.001
_refine_ls_structure_factor_coef Fsqd
_refine_ls_weighting_details 'w=1/[\s^2^(Fo^2^)+(0.1373P)^2^+19.9396P] where P=(Fo^2^+2Fc^2^)/3'
_refine_ls_weighting_scheme calc
_refine_ls_wR_factor_gt 0.3343
_refine_ls_wR_factor_ref 0.3384
_reflns_Friedel_coverage 0.000
_reflns_number_gt 5961
_reflns_number_total 6705
_reflns_threshold_expression 'I > 2\s(I)'
_cod_data_source_file c8sc04220a2.cif
_cod_data_source_block NU-904
_cod_original_formula_sum 'C69.50 H32 N2 O36 Zr6'
_cod_database_code 1550212
_shelx_shelxl_version_number 2017/1
_shelx_space_group_comment
;
The symmetry employed for this shelxl refinement is uniquely defined
by the following loop, which should always be used as a source of
symmetry information in preference to the above space-group names.
They are only intended as comments.
;

loop_
_space_group_symop_operation_xyz
'x, y, z'
'-x, y, -z'
'-x, -y, -z'
'x, -y, z'

loop_
_atom_site_label
_atom_site_type_symbol
_atom_site_fract_x
_atom_site_fract_y
_atom_site_fract_z
_atom_site_U_iso_or_equiv
_atom_site_adp_type
_atom_site_occupancy
_atom_site_site_symmetry_order
_atom_site_calc_flag
_atom_site_refinement_flags_posn
_atom_site_refinement_flags_adp
_atom_site_refinement_flags_occupancy
_atom_site_disorder_assembly
_atom_site_disorder_group
Zr1X Zr 0.3537(4) 0.500000 0.4283(6) 0.0438(11) Uani 0.3333 2 d DS TU P A 1
Zr2X Zr 0.49989(14) 0.6388(2) 0.58999(17) 0.0582(7) Uani 0.3333 1 d D U P A 1
O1X O 0.434(3) 0.500000 0.562(3) 0.066(7) Uani 0.3333 2 d DS TU P A 1
O2X O 0.5540(19) 0.500000 0.611(2) 0.064(5) Uani 0.3333 2 d DS TU P A 1
O3X O 0.4360(10) 0.3657(14) 0.4678(18) 0.064(4) Uani 0.3333 1 d . U P A 1
O4X O 0.5013(16) 0.802(2) 0.5879(17) 0.125(7) Uani 0.3333 1 d . U P A 1
O5X O 0.2854(14) 0.611(2) 0.4596(14) 0.079(5) Uani 0.3333 1 d D U P A 1
O6X O 0.3806(11) 0.6963(17) 0.5647(13) 0.089(4) Uani 0.3333 1 d D U P A 1
O7X O 0.2834(13) 0.613(2) 0.3254(13) 0.076(5) Uani 0.3333 1 d D U P A 1
O8X O 0.3799(11) 0.6973(17) 0.3159(12) 0.092(5) Uani 0.3333 1 d D U P A 1
O9X O 0.5014(16) 0.605(3) 0.7084(17) 0.094(7) Uani 0.3333 1 d D U P A 1
C1X C 0.3100(16) 0.678(3) 0.5121(19) 0.076(5) Uani 0.3333 1 d D U P A 1
C2X C 0.2456(12) 0.748(2) 0.5078(14) 0.093(5) Uani 0.3333 1 d DG U P A 1
C3X C 0.1698(13) 0.7488(19) 0.4434(12) 0.101(6) Uani 0.3333 1 d G U P A 1
H1 H 0.157067 0.705375 0.399097 0.121 Uiso 0.3333 1 calc R U P A 1
C4X C 0.1127(9) 0.8134(18) 0.4438(11) 0.105(6) Uani 0.3333 1 d DG U P A 1
H2 H 0.060873 0.814009 0.399745 0.126 Uiso 0.3333 1 calc R U P A 1
C5X C 0.1313(9) 0.8769(17) 0.5086(13) 0.098(5) Uani 0.3333 1 d DG U P A 1
C6X C 0.2070(10) 0.8760(17) 0.5730(11) 0.105(6) Uani 0.3333 1 d DG U P A 1
H3 H 0.219773 0.919419 0.617263 0.127 Uiso 0.3333 1 calc R U P A 1
C7X C 0.2642(9) 0.8114(19) 0.5726(12) 0.097(6) Uani 0.3333 1 d G U P A 1
H4 H 0.315968 0.810785 0.616616 0.117 Uiso 0.3333 1 calc R U P A 1
C8X C 0.0701(14) 0.941(2) 0.5153(19) 0.088(6) Uani 0.3333 1 d D U P A 1
C9X C 0.000000 0.885(5) 0.500000 0.104(7) Uani 0.3333 2 d DS TU P A 1
N1X N 0.000000 0.781(6) 0.500000 0.114(9) Uani 0.1667 2 d DS TU P A 1
O10X O -0.007(4) 0.731(5) 0.446(3) 0.141(14) Uiso 0.1667 1 d D U P A 1
C10X C 0.3107(16) 0.678(3) 0.298(2) 0.072(5) Uani 0.3333 1 d D U P A 1
C11X C 0.2457(11) 0.7466(16) 0.2377(12) 0.092(5) Uani 0.3333 1 d DG U P A 1
C12X C 0.2595(9) 0.8180(18) 0.1921(13) 0.106(6) Uani 0.3333 1 d G U P A 1
H5 H 0.310270 0.822723 0.197519 0.127 Uiso 0.3333 1 calc R U P A 1
C13X C 0.1990(11) 0.8826(16) 0.1385(12) 0.107(6) Uani 0.3333 1 d DG U P A 1
H6 H 0.208488 0.931375 0.107335 0.128 Uiso 0.3333 1 calc R U P A 1
C14X C 0.1247(10) 0.8757(16) 0.1305(12) 0.102(6) Uani 0.3333 1 d DG U P A 1
C15X C 0.1109(10) 0.8043(17) 0.1761(13) 0.104(6) Uani 0.3333 1 d DG U P A 1
H7 H 0.060142 0.799589 0.170672 0.125 Uiso 0.3333 1 calc R U P A 1
C16X C 0.1714(13) 0.7397(17) 0.2297(12) 0.100(6) Uani 0.3333 1 d G U P A 1
H8 H 0.161924 0.690936 0.260857 0.120 Uiso 0.3333 1 calc R U P A 1
C17X C 0.0553(16) 0.940(3) 0.0706(18) 0.098(7) Uani 0.3333 1 d D U P A 1
C18X C 0.000000 0.881(5) 0.000000 0.107(7) Uani 0.3333 2 d DS TU P A 1
N2X N 0.000000 0.776(6) 0.000000 0.105(9) Uani 0.1667 2 d DS TU P A 1
O11X O -0.043(3) 0.729(5) 0.019(3) 0.125(13) Uiso 0.1667 1 d D U P A 1
Zr1Y Zr 0.4267(3) 0.500000 0.5730(3) 0.0426(8) Uani 0.3333 2 d DS TU P B 2
Zr2Y Zr 0.41060(17) 0.63947(17) 0.41071(18) 0.0640(7) Uani 0.3333 1 d . U P B 2
O1Y O 0.3899(15) 0.500000 0.4455(13) 0.051(5) Uani 0.3333 2 d DS TU P B 2
O2Y O 0.439(2) 0.500000 0.365(3) 0.064(5) Uani 0.3333 2 d DS TU P B 2
O3Y O 0.465(2) 0.3583(17) 0.538(2) 0.082(5) Uani 0.3333 1 d . U P B 2
O4Y O 0.407(2) 0.808(3) 0.409(2) 0.153(10) Uani 0.3333 1 d . U P B 2
O5Y O 0.3242(12) 0.6109(17) 0.5384(13) 0.070(4) Uani 0.3333 1 d D U P B 2
O6Y O 0.3156(11) 0.6975(17) 0.4341(13) 0.081(4) Uani 0.3333 1 d D U P B 2
O7Y O 0.5675(12) 0.6970(17) 0.6871(11) 0.081(4) Uani 0.3333 1 d D U P B 2
O8Y O 0.4597(12) 0.6130(18) 0.6731(12) 0.069(4) Uani 0.3333 1 d D U P B 2
O9Y O 0.2882(18) 0.610(3) 0.2907(17) 0.088(7) Uani 0.3333 1 d . U P B 2
C1Y C 0.300(2) 0.681(3) 0.4880(19) 0.074(5) Uani 0.3333 1 d D U P B 2
C2Y C 0.238(2) 0.747(3) 0.494(2) 0.093(5) Uani 0.3333 1 d DG U P B 2
C3Y C 0.194(2) 0.817(3) 0.432(2) 0.103(6) Uani 0.3333 1 d G U P B 2
H9 H 0.201528 0.814396 0.387808 0.124 Uiso 0.3333 1 calc R U P B 2
C4Y C 0.1420(9) 0.889(2) 0.4318(11) 0.110(6) Uani 0.3333 1 d DG U P B 2
H10 H 0.118477 0.941249 0.391779 0.132 Uiso 0.3333 1 calc R U P B 2
C5Y C 0.1246(9) 0.8829(16) 0.4921(12) 0.099(5) Uani 0.3333 1 d DG U P B 2
C6Y C 0.1643(9) 0.8111(18) 0.5532(12) 0.107(6) Uani 0.3333 1 d DG U P B 2
H11 H 0.152373 0.806906 0.594395 0.128 Uiso 0.3333 1 calc R U P B 2
C7Y C 0.2214(9) 0.7455(13) 0.5538(13) 0.101(6) Uani 0.3333 1 d G U P B 2
H12 H 0.249590 0.698439 0.596749 0.122 Uiso 0.3333 1 calc R U P B 2
C8Y C 0.0526(16) 0.941(3) 0.4802(19) 0.090(6) Uani 0.3333 1 d D U P B 2
C9Y C 0.000000 0.885(5) 0.500000 0.104(7) Uani 0.3333 2 d DS TU P B 2
N1Y N 0.000000 0.777(6) 0.500000 0.113(9) Uani 0.1667 2 d DS TU P B 2
O10Y O -0.049(3) 0.748(5) 0.427(2) 0.137(13) Uiso 0.1667 1 d D U P B 2
C10Y C 0.511(2) 0.680(4) 0.699(3) 0.073(5) Uani 0.3333 1 d D U P B 2
C11Y C 0.5103(10) 0.7497(19) 0.7629(10) 0.093(5) Uani 0.3333 1 d DG U P B 2
C12Y C 0.5731(10) 0.817(2) 0.8075(12) 0.100(6) Uani 0.3333 1 d G U P B 2
H13 H 0.616311 0.818323 0.798518 0.120 Uiso 0.3333 1 calc R U P B 2
C13Y C 0.5743(12) 0.881(2) 0.8637(9) 0.107(6) Uani 0.3333 1 d DG U P B 2
H14 H 0.617748 0.926654 0.893235 0.128 Uiso 0.3333 1 calc R U P B 2
C14Y C 0.5116(13) 0.8793(16) 0.8777(9) 0.099(5) Uani 0.3333 1 d DG U P B 2
C15Y C 0.4480(12) 0.8125(19) 0.8342(9) 0.109(6) Uani 0.3333 1 d DG U P B 2
H15 H 0.405157 0.811361 0.843776 0.130 Uiso 0.3333 1 calc R U P B 2
C16Y C 0.4472(14) 0.7474(15) 0.7767(9) 0.098(5) Uani 0.3333 1 d G U P B 2
H16 H 0.403905 0.701637 0.746997 0.118 Uiso 0.3333 1 calc R U P B 2
C17Y C 0.5202(19) 0.941(3) 0.9468(16) 0.094(6) Uani 0.3333 1 d D U P B 2
C18Y C 0.500000 0.888(5) 1.000000 0.100(7) Uani 0.3333 2 d DS TU P B 2
N2Y N 0.500000 0.783(5) 1.000000 0.111(9) Uani 0.1667 2 d DS TU P B 2
O11Y O 0.562(3) 0.742(5) 1.012(4) 0.141(13) Uiso 0.1667 1 d D U P B 2
Zr1Z Zr 0.5737(3) 0.500000 0.6460(3) 0.0445(9) Uani 0.3333 2 d DS TU P B 3
Zr2Z Zr 0.41051(17) 0.63935(18) 0.49977(14) 0.0644(7) Uani 0.3333 1 d . U P B 3
O1Z O 0.361(4) 0.500000 0.420(4) 0.042(8) Uani 0.3333 2 d DS TU P B 3
O2Z O 0.4490(15) 0.500000 0.562(3) 0.064(5) Uani 0.3333 2 d DS TU P B 3
O3Z O 0.4741(19) 0.6393(15) 0.4322(11) 0.066(5) Uani 0.3333 1 d . U P B 3
O4Z O 0.410(2) 0.806(3) 0.4988(18) 0.149(9) Uani 0.3333 1 d . U P B 3
O5Z O 0.3120(12) 0.6956(17) 0.3818(12) 0.090(5) Uani 0.3333 1 d D U P B 3
O6Z O 0.3247(13) 0.6113(19) 0.2860(12) 0.071(5) Uani 0.3333 1 d D U P B 3
O7Z O 0.4306(13) 0.6966(17) 0.6188(11) 0.086(4) Uani 0.3333 1 d . U P B 3
O8Z O 0.5409(13) 0.613(2) 0.7141(13) 0.075(5) Uani 0.3333 1 d . U P B 3
O9Z O 0.286(2) 0.607(3) 0.497(2) 0.104(8) Uani 0.3333 1 d . U P B 3
C1Z C 0.297(2) 0.680(3) 0.3108(16) 0.074(5) Uani 0.3333 1 d D U P B 3
C2Z C 0.2323(13) 0.7449(18) 0.2429(8) 0.097(5) Uani 0.3333 1 d DG U P B 3
C3Z C 0.2306(15) 0.745(2) 0.1713(8) 0.101(6) Uani 0.3333 1 d G U P B 3
H17 H 0.264790 0.699383 0.163906 0.122 Uiso 0.3333 1 calc R U P B 3
C4Z C 0.1807(13) 0.810(2) 0.1113(8) 0.106(6) Uani 0.3333 1 d DG U P B 3
H18 H 0.179611 0.808606 0.062423 0.128 Uiso 0.3333 1 calc R U P B 3
C5Z C 0.1314(11) 0.8774(15) 0.1227(9) 0.104(6) Uani 0.3333 1 d DG U P B 3
C6Z C 0.1329(10) 0.8777(18) 0.1942(9) 0.105(6) Uani 0.3333 1 d DG U P B 3
H19 H 0.099199 0.923903 0.202019 0.126 Uiso 0.3333 1 calc R U P B 3
C7Z C 0.1836(9) 0.8103(14) 0.2543(9) 0.105(6) Uani 0.3333 1 d G U P B 3
H20 H 0.184276 0.809865 0.303058 0.126 Uiso 0.3333 1 calc R U P B 3
C8Z C 0.0712(18) 0.942(3) 0.0545(16) 0.100(7) Uani 0.3333 1 d D U P B 3
C9Z C 0.000000 0.887(5) 0.000000 0.106(7) Uani 0.3333 2 d DS TU P B 3
N1Z N 0.000000 0.781(6) 0.000000 0.104(9) Uani 0.1667 2 d DS TU P B 3
O10Z O -0.023(4) 0.746(5) 0.047(3) 0.134(14) Uiso 0.1667 1 d D U P B 3
C10Z C 0.490(2) 0.677(4) 0.692(3) 0.074(5) Uani 0.3333 1 d D U P B 3
C11Z C 0.4948(13) 0.7455(19) 0.7576(8) 0.092(5) Uani 0.3333 1 d DG U P B 3
C12Z C 0.5582(15) 0.746(2) 0.8339(8) 0.102(6) Uani 0.3333 1 d G U P B 3
H21 H 0.601003 0.698631 0.848558 0.123 Uiso 0.3333 1 calc R U P B 3
C13Z C 0.5586(14) 0.817(3) 0.8894(13) 0.110(6) Uani 0.3333 1 d DG U P B 3
H22 H 0.603531 0.821278 0.940426 0.132 Uiso 0.3333 1 calc R U P B 3
C14Z C 0.4932(14) 0.8795(19) 0.8697(10) 0.099(5) Uani 0.3333 1 d DG U P B 3
C15Z C 0.4297(13) 0.878(2) 0.7934(11) 0.109(6) Uani 0.3333 1 d DG U P B 3
H23 H 0.385041 0.921310 0.779993 0.131 Uiso 0.3333 1 calc R U P B 3
C16Z C 0.4314(16) 0.814(2) 0.7369(11) 0.099(6) Uani 0.3333 1 d G U P B 3
H24 H 0.389512 0.816710 0.683983 0.119 Uiso 0.3333 1 calc R U P B 3
C17Z C 0.4841(19) 0.940(3) 0.9308(14) 0.091(6) Uani 0.3333 1 d D U P B 3
C18Z C 0.500000 0.881(4) 1.000000 0.101(7) Uani 0.3333 2 d DS TU P B 3
N2Z N 0.500000 0.774(5) 1.000000 0.109(9) Uani 0.1667 2 d DS TU P B 3
O11Z O 0.567(3) 0.742(5) 1.055(3) 0.142(14) Uiso 0.1667 1 d D U P B 3
C1F C 0.541(5) 0.827(6) 0.539(5) 0.113(12) Uiso 0.2 1 d . U P A -1
C2F C 0.476(7) 0.829(7) 0.513(7) 0.119(13) Uiso 0.17 1 d . U P B -2

loop_
_atom_site_aniso_label
_atom_site_aniso_U_11
_atom_site_aniso_U_22
_atom_site_aniso_U_33
_atom_site_aniso_U_23
_atom_site_aniso_U_13
_atom_site_aniso_U_12
Zr1X 0.0198(19) 0.0319(16) 0.067(3) 0.000 0.0127(14) 0.000
Zr2X 0.0302(10) 0.0595(13) 0.0738(17) -0.0246(12) 0.0177(12) -0.0004(9)
O1X 0.066(9) 0.061(8) 0.073(9) 0.000 0.037(8) 0.000
O2X 0.071(7) 0.061(6) 0.063(7) 0.000 0.035(6) 0.000
O3X 0.051(8) 0.066(9) 0.077(9) 0.011(8) 0.032(8) 0.034(6)
O4X 0.117(12) 0.124(12) 0.127(12) -0.027(10) 0.058(10) 0.011(10)
O5X 0.066(7) 0.085(8) 0.094(9) 0.003(8) 0.046(7) 0.008(7)
O6X 0.061(7) 0.090(8) 0.104(8) -0.018(7) 0.032(6) 0.018(6)
O7X 0.064(7) 0.077(8) 0.074(8) 0.001(8) 0.026(7) 0.002(7)
O8X 0.069(7) 0.085(8) 0.094(8) 0.029(7) 0.020(7) 0.004(7)
O9X 0.103(13) 0.108(12) 0.080(11) 0.001(10) 0.053(10) -0.006(12)
C1X 0.066(7) 0.075(8) 0.098(8) -0.006(7) 0.050(7) 0.019(7)
C2X 0.079(7) 0.091(8) 0.120(8) -0.002(7) 0.056(7) 0.012(7)
C3X 0.085(8) 0.094(9) 0.127(9) -0.001(8) 0.056(7) 0.015(8)
C4X 0.090(8) 0.101(9) 0.131(9) 0.002(8) 0.060(7) 0.005(8)
C5X 0.086(8) 0.086(8) 0.133(9) 0.002(7) 0.062(7) 0.006(7)
C6X 0.090(9) 0.096(9) 0.133(9) -0.014(8) 0.058(8) 0.012(8)
C7X 0.081(8) 0.094(9) 0.128(9) -0.014(8) 0.060(7) 0.019(8)
C8X 0.078(8) 0.084(9) 0.128(10) -0.001(8) 0.072(8) 0.001(7)
C9X 0.095(9) 0.096(10) 0.134(10) 0.000 0.066(8) 0.000
N1X 0.109(11) 0.108(12) 0.130(12) 0.000 0.063(10) 0.000
C10X 0.067(7) 0.065(7) 0.072(7) 0.016(7) 0.027(6) 0.012(7)
C11X 0.081(8) 0.081(7) 0.091(8) 0.009(7) 0.025(7) 0.008(7)
C12X 0.094(9) 0.085(9) 0.099(9) 0.016(8) 0.019(8) 0.008(8)
C13X 0.097(9) 0.086(9) 0.103(9) 0.012(8) 0.024(8) 0.005(8)
C14X 0.095(8) 0.080(8) 0.095(8) 0.006(7) 0.020(7) 0.003(7)
C15X 0.093(9) 0.086(9) 0.104(9) 0.007(8) 0.027(8) 0.002(8)
C16X 0.091(9) 0.083(9) 0.102(9) 0.009(8) 0.029(8) 0.008(8)
C17X 0.088(9) 0.075(8) 0.089(9) 0.000(8) 0.013(8) 0.002(8)
C18X 0.100(10) 0.086(10) 0.100(10) 0.000 0.023(8) 0.000
N2X 0.103(11) 0.096(11) 0.103(11) 0.000 0.043(9) 0.000
Zr1Y 0.0624(19) 0.0302(13) 0.0650(19) 0.000 0.0542(15) 0.000
Zr2Y 0.0834(17) 0.0565(13) 0.0846(18) 0.0299(12) 0.0664(15) 0.0301(11)
O1Y 0.053(9) 0.051(8) 0.059(9) 0.000 0.036(7) 0.000
O2Y 0.071(7) 0.061(6) 0.063(7) 0.000 0.035(6) 0.000
O3Y 0.080(10) 0.079(9) 0.090(10) -0.025(9) 0.043(9) 0.022(9)
O4Y 0.150(16) 0.142(15) 0.149(16) 0.016(13) 0.061(13) 0.022(13)
O5Y 0.067(7) 0.083(8) 0.089(8) 0.000(7) 0.061(6) 0.005(7)
O6Y 0.077(7) 0.091(8) 0.092(7) 0.013(7) 0.055(6) 0.026(6)
O7Y 0.092(8) 0.099(8) 0.076(7) -0.024(7) 0.059(6) -0.012(7)
O8Y 0.080(8) 0.085(8) 0.067(8) -0.003(7) 0.056(6) 0.003(7)
O9Y 0.075(10) 0.101(11) 0.075(10) 0.008(10) 0.027(10) 0.009(10)
C1Y 0.069(7) 0.075(7) 0.095(8) -0.004(7) 0.054(6) 0.019(7)
C2Y 0.079(7) 0.091(8) 0.119(8) 0.000(7) 0.056(7) 0.012(7)
C3Y 0.086(9) 0.097(9) 0.131(9) 0.002(8) 0.058(8) 0.019(8)
C4Y 0.098(9) 0.100(9) 0.134(9) 0.004(9) 0.060(8) 0.012(8)
C5Y 0.088(8) 0.088(8) 0.133(9) -0.002(7) 0.064(7) 0.006(7)
C6Y 0.094(8) 0.100(9) 0.131(9) -0.002(8) 0.060(7) 0.007(8)
C7Y 0.089(8) 0.096(9) 0.126(9) -0.002(8) 0.059(7) 0.010(8)
C8Y 0.078(8) 0.083(9) 0.131(10) -0.001(8) 0.068(8) -0.001(7)
C9Y 0.095(9) 0.096(10) 0.134(10) 0.000 0.067(8) 0.000
N1Y 0.109(11) 0.108(12) 0.130(12) 0.000 0.066(10) 0.000
C10Y 0.093(8) 0.079(8) 0.067(7) -0.018(7) 0.055(7) 0.002(7)
C11Y 0.117(8) 0.095(8) 0.080(7) -0.009(7) 0.059(7) -0.002(7)
C12Y 0.127(9) 0.098(9) 0.084(8) -0.021(8) 0.060(7) -0.004(8)
C13Y 0.132(9) 0.099(9) 0.096(9) -0.013(8) 0.062(8) -0.006(9)
C14Y 0.128(9) 0.086(8) 0.092(8) -0.007(7) 0.063(7) 0.002(8)
C15Y 0.131(9) 0.101(9) 0.095(8) -0.008(8) 0.057(7) 0.003(8)
C16Y 0.123(9) 0.097(9) 0.086(8) -0.010(8) 0.062(7) 0.002(8)
C17Y 0.127(10) 0.083(9) 0.084(8) -0.007(7) 0.063(8) 0.002(8)
C18Y 0.130(10) 0.093(10) 0.091(9) 0.000 0.066(8) 0.000
N2Y 0.127(12) 0.107(12) 0.106(11) 0.000 0.063(10) 0.000
Zr1Z 0.065(2) 0.0289(13) 0.0240(15) 0.000 0.0100(13) 0.000
Zr2Z 0.0824(17) 0.0576(13) 0.0365(11) 0.0000(9) 0.0172(13) 0.0289(12)
O1Z 0.032(12) 0.037(11) 0.057(12) 0.000 0.021(9) 0.000
O2Z 0.071(7) 0.061(6) 0.063(7) 0.000 0.035(6) 0.000
O3Z 0.089(12) 0.057(9) 0.051(9) -0.028(7) 0.035(9) 0.004(9)
O4Z 0.151(15) 0.127(14) 0.140(14) -0.012(12) 0.051(12) 0.029(12)
O5Z 0.093(7) 0.084(7) 0.070(7) 0.002(7) 0.024(7) 0.025(7)
O6Z 0.072(8) 0.076(8) 0.057(7) 0.001(6) 0.027(7) 0.007(7)
O7Z 0.098(8) 0.089(8) 0.062(7) -0.015(6) 0.033(6) 0.019(7)
O8Z 0.088(9) 0.088(8) 0.059(7) 0.000(7) 0.045(7) -0.005(8)
O9Z 0.084(12) 0.118(13) 0.109(14) -0.005(13) 0.049(11) 0.010(11)
C1Z 0.073(7) 0.066(7) 0.069(7) 0.011(7) 0.026(7) 0.015(7)
C2Z 0.087(8) 0.084(8) 0.092(7) 0.009(7) 0.024(7) 0.008(7)
C3Z 0.096(9) 0.084(9) 0.096(9) 0.007(8) 0.027(8) 0.012(8)
C4Z 0.101(9) 0.090(9) 0.099(9) 0.004(8) 0.028(8) 0.005(8)
C5Z 0.094(8) 0.080(8) 0.098(8) 0.005(7) 0.019(7) 0.003(7)
C6Z 0.097(9) 0.084(9) 0.104(9) 0.009(9) 0.027(8) 0.013(8)
C7Z 0.095(9) 0.087(9) 0.100(9) 0.009(8) 0.023(8) 0.017(8)
C8Z 0.091(9) 0.077(8) 0.089(9) 0.003(8) 0.013(8) 0.000(8)
C9Z 0.099(10) 0.084(9) 0.100(10) 0.000 0.023(8) 0.000
N1Z 0.104(11) 0.096(11) 0.104(11) 0.000 0.045(9) 0.000
C10Z 0.093(8) 0.080(8) 0.066(7) -0.017(7) 0.052(7) 0.005(7)
C11Z 0.116(8) 0.094(8) 0.078(7) -0.011(7) 0.057(7) 0.001(7)
C12Z 0.126(9) 0.099(9) 0.087(8) -0.013(8) 0.058(7) -0.002(8)
C13Z 0.132(9) 0.102(9) 0.097(8) -0.007(8) 0.058(7) -0.004(8)
C14Z 0.129(9) 0.086(8) 0.089(8) -0.007(7) 0.061(7) -0.002(7)
C15Z 0.132(9) 0.097(9) 0.095(9) -0.010(8) 0.054(8) 0.012(9)
C16Z 0.128(9) 0.098(9) 0.083(8) -0.014(8) 0.061(7) 0.012(8)
C17Z 0.127(10) 0.082(9) 0.084(8) -0.007(7) 0.067(8) 0.001(8)
C18Z 0.130(10) 0.094(10) 0.092(9) 0.000 0.066(8) 0.000
N2Z 0.126(12) 0.107(12) 0.105(11) 0.000 0.067(10) 0.000

loop_
_atom_type_symbol
_atom_type_description
_atom_type_scat_dispersion_real
_atom_type_scat_dispersion_imag
_atom_type_scat_source
C C 0.0181 0.0091 'International Tables Vol C Tables 4.2.6.8 and 6.1.1.4'
N N 0.0311 0.0180 'International Tables Vol C Tables 4.2.6.8 and 6.1.1.4'
O O 0.0492 0.0322 'International Tables Vol C Tables 4.2.6.8 and 6.1.1.4'
Zr Zr -0.1862 2.2449 'International Tables Vol C Tables 4.2.6.8 and 6.1.1.4'
H H 0.0000 0.0000 'International Tables Vol C Tables 4.2.6.8 and 6.1.1.4'

loop_
_geom_angle_atom_site_label_1
_geom_angle_atom_site_label_2
_geom_angle_atom_site_label_3
_geom_angle
_geom_angle_site_symmetry_1
_geom_angle_site_symmetry_3
O3X Zr1X O3X 100.9(11) . 4_565
O3X Zr1X O7X 81.0(9) . 4_565
O3X Zr1X O7X 143.6(11) 4_565 4_565
O3X Zr1X O7X 143.6(11) . .
O3X Zr1X O7X 81.0(9) 4_565 .
O7X Zr1X O7X 77.0(13) 4_565 .
O3X Zr1X O5X 145.6(12) . .
O3X Zr1X O5X 81.7(10) 4_565 .
O7X Zr1X O5X 117.0(9) 4_565 .
O7X Zr1X O5X 70.9(9) . .
O3X Zr1X O5X 81.7(10) . 4_565
O3X Zr1X O5X 145.6(12) 4_565 4_565
O7X Zr1X O5X 70.9(9) 4_565 4_565
O7X Zr1X O5X 117.0(9) . 4_565
O5X Zr1X O5X 77.8(13) . 4_565
O3X Zr1X O2X 63.5(9) . 3_666
O3X Zr1X O2X 63.5(9) 4_565 3_666
O7X Zr1X O2X 86.2(9) 4_565 3_666
O7X Zr1X O2X 86.2(9) . 3_666
O5X Zr1X O2X 141.1(7) . 3_666
O5X Zr1X O2X 141.1(7) 4_565 3_666
O3X Zr1X O1X 68.4(12) . .
O3X Zr1X O1X 68.4(12) 4_565 .
O7X Zr1X O1X 141.2(7) 4_565 .
O7X Zr1X O1X 141.2(7) . .
O5X Zr1X O1X 81.2(12) . .
O5X Zr1X O1X 81.2(12) 4_565 .
O2X Zr1X O1X 100.2(17) 3_666 .
O3X Zr1X Zr2X 85.8(7) . 2_656
O3X Zr1X Zr2X 33.1(8) 4_565 2_656
O7X Zr1X Zr2X 112.4(7) 4_565 2_656
O7X Zr1X Zr2X 76.3(6) . 2_656
O5X Zr1X Zr2X 110.5(7) . 2_656
O5X Zr1X Zr2X 166.5(7) 4_565 2_656
O2X Zr1X Zr2X 31.5(3) 3_666 2_656
O1X Zr1X Zr2X 89.3(13) . 2_656
O3X Zr1X Zr2X 33.1(8) . 3_666
O3X Zr1X Zr2X 85.8(7) 4_565 3_666
O7X Zr1X Zr2X 76.3(6) 4_565 3_666
O7X Zr1X Zr2X 112.4(7) . 3_666
O5X Zr1X Zr2X 166.5(7) . 3_666
O5X Zr1X Zr2X 110.5(7) 4_565 3_666
O2X Zr1X Zr2X 31.5(3) 3_666 3_666
O1X Zr1X Zr2X 89.3(12) . 3_666
Zr2X Zr1X Zr2X 59.44(13) 2_656 3_666
O3X Zr1X Zr2X 33.9(8) . 4_565
O3X Zr1X Zr2X 86.6(7) 4_565 4_565
O7X Zr1X Zr2X 110.4(6) 4_565 4_565
O7X Zr1X Zr2X 166.2(6) . 4_565
O5X Zr1X Zr2X 113.4(7) . 4_565
O5X Zr1X Zr2X 76.7(6) 4_565 4_565
O2X Zr1X Zr2X 82.9(8) 3_666 4_565
O1X Zr1X Zr2X 34.8(7) . 4_565
Zr2X Zr1X Zr2X 90.02(17) 2_656 4_565
Zr2X Zr1X Zr2X 60.30(14) 3_666 4_565
O3X Zr1X Zr2X 86.6(7) . .
O3X Zr1X Zr2X 33.9(8) 4_565 .
O7X Zr1X Zr2X 166.2(6) 4_565 .
O7X Zr1X Zr2X 110.4(6) . .
O5X Zr1X Zr2X 76.7(6) . .
O5X Zr1X Zr2X 113.4(7) 4_565 .
O2X Zr1X Zr2X 82.9(8) 3_666 .
O1X Zr1X Zr2X 34.8(7) . .
Zr2X Zr1X Zr2X 60.30(14) 2_656 .
Zr2X Zr1X Zr2X 90.02(17) 3_666 .
Zr2X Zr1X Zr2X 60.02(18) 4_565 .
O1X Zr2X O2X 60.6(15) . .
O1X Zr2X O4X 148.1(13) . .
O2X Zr2X O4X 151.2(11) . .
O1X Zr2X O3X 74.9(15) . 4_565
O2X Zr2X O3X 99.5(12) . 4_565
O4X Zr2X O3X 90.6(9) . 4_565
O1X Zr2X O3X 107.6(16) . 3_666
O2X Zr2X O3X 71.3(11) . 3_666
O4X Zr2X O3X 89.9(9) . 3_666
O3X Zr2X O3X 63.2(8) 4_565 3_666
O1X Zr2X O6X 76.9(13) . .
O2X Zr2X O6X 136.0(11) . .
O4X Zr2X O6X 72.3(9) . .
O3X Zr2X O6X 78.1(9) 4_565 .
O3X Zr2X O6X 137.3(8) 3_666 .
O1X Zr2X O8X 137.9(13) . 2_656
O2X Zr2X O8X 83.6(10) . 2_656
O4X Zr2X O8X 70.9(9) . 2_656
O3X Zr2X O8X 136.8(9) 4_565 2_656
O3X Zr2X O8X 77.7(9) 3_666 2_656
O6X Zr2X O8X 128.0(8) . 2_656
O1X Zr2X O9X 78.6(17) . .
O2X Zr2X O9X 83.9(14) . .
O4X Zr2X O9X 102.1(11) . .
O3X Zr2X O9X 146.9(9) 4_565 .
O3X Zr2X O9X 145.6(10) 3_666 .
O6X Zr2X O9X 77.0(9) . .
O8X Zr2X O9X 76.2(8) 2_656 .
O1X Zr2X C1F 149(2) . .
O2X Zr2X C1F 126(2) . .
O4X Zr2X C1F 32(2) . .
O3X Zr2X C1F 74.4(18) 4_565 .
O3X Zr2X C1F 58.2(19) 3_666 .
O6X Zr2X C1F 95.8(19) . .
O8X Zr2X C1F 69.6(19) 2_656 .
O9X Zr2X C1F 130(2) . .
O1X Zr2X Zr2X 32.7(11) . 4_565
O2X Zr2X Zr2X 27.9(8) . 4_565
O4X Zr2X Zr2X 178.3(8) . 4_565
O3X Zr2X Zr2X 88.4(5) 4_565 4_565
O3X Zr2X Zr2X 88.4(5) 3_666 4_565
O6X Zr2X Zr2X 108.8(6) . 4_565
O8X Zr2X Zr2X 109.0(5) 2_656 4_565
O9X Zr2X Zr2X 79.4(8) . 4_565
C1F Zr2X Zr2X 146.5(18) . 4_565
O1X Zr2X Zr1X 89.2(13) . 2_656
O2X Zr2X Zr1X 37.2(10) . 2_656
O4X Zr2X Zr1X 118.3(8) . 2_656
O3X Zr2X Zr1X 85.5(7) 4_565 2_656
O3X Zr2X Zr1X 35.3(5) 3_666 2_656
O6X Zr2X Zr1X 160.7(6) . 2_656
O8X Zr2X Zr1X 71.2(5) 2_656 2_656
O9X Zr2X Zr1X 113.6(8) . 2_656
C1F Zr2X Zr1X 89.3(18) . 2_656
Zr2X Zr2X Zr1X 60.28(7) 4_565 2_656
O1X Zr2X Zr1X 39.0(14) . .
O2X Zr2X Zr1X 81.7(9) . .
O4X Zr2X Zr1X 119.7(8) . .
O3X Zr2X Zr1X 36.2(5) 4_565 .
O3X Zr2X Zr1X 86.4(7) 3_666 .
O6X Zr2X Zr1X 70.8(5) . .
O8X Zr2X Zr1X 161.1(6) 2_656 .
O9X Zr2X Zr1X 113.8(7) . .
C1F Zr2X Zr1X 110.3(18) . .
Zr2X Zr2X Zr1X 59.99(9) 4_565 .
Zr1X Zr2X Zr1X 89.98(17) 2_656 .
O2X O1X Zr2X 57.3(11) . 4_565
O2X O1X Zr2X 57.3(11) . .
Zr2X O1X Zr2X 115(2) 4_565 .
O2X O1X Zr1X 120(3) . .
Zr2X O1X Zr1X 106.2(17) 4_565 .
Zr2X O1X Zr1X 106.2(17) . .
O1X O2X Zr2X 62.1(8) . 4_565
O1X O2X Zr2X 62.1(8) . .
Zr2X O2X Zr2X 124.2(17) 4_565 .
O1X O2X Zr1X 140(2) . 2_656
Zr2X O2X Zr1X 111.3(11) 4_565 2_656
Zr2X O2X Zr1X 111.3(11) . 2_656
Zr2X O3X Zr2X 116.7(8) 4_565 3_666
Zr2X O3X Zr1X 110.0(12) 4_565 .
Zr2X O3X Zr1X 111.6(13) 3_666 .
C1F O4X Zr2X 103(3) . .
C1X O5X Zr1X 129(2) . .
C1X O6X Zr2X 135.4(18) . .
C10X O7X Zr1X 126.4(19) . .
C10X O8X Zr2X 134.7(18) . 2_656
O5X C1X O6X 128(3) . .
O5X C1X C2X 113(2) . .
O6X C1X C2X 119(2) . .
C3X C2X C7X 120.0 . .
C3X C2X C1X 122.8(17) . .
C7X C2X C1X 117.2(17) . .
C2X C3X C4X 120.0 . .
C2X C3X H1 120.0 . .
C4X C3X H1 120.0 . .
C3X C4X C5X 120.0 . .
C3X C4X H2 120.0 . .
C5X C4X H2 120.0 . .
C6X C5X C4X 120.0 . .
C6X C5X C8X 117.5(12) . .
C4X C5X C8X 122.2(12) . .
C7X C6X C5X 120.0 . .
C7X C6X H3 120.0 . .
C5X C6X H3 120.0 . .
C6X C7X C2X 120.0 . .
C6X C7X H4 120.0 . .
C2X C7X H4 120.0 . .
C9X C8X C8X 120(2) . 4_575
C9X C8X C5X 116(2) . .
C8X C8X C5X 122.5(15) 4_575 .
N1X C9X C8X 120(2) . 2_556
N1X C9X C8X 120(2) . .
C8X C9X C8X 121(4) 2_556 .
O10X N1X O10X 116(8) 2_556 .
O10X N1X C9X 122(4) 2_556 .
O10X N1X C9X 122(4) . .
O7X C10X O8X 131(3) . .
O7X C10X C11X 110(2) . .
O8X C10X C11X 118(2) . .
C12X C11X C16X 120.0 . .
C12X C11X C10X 121.5(17) . .
C16X C11X C10X 118.5(17) . .
C13X C12X C11X 120.0 . .
C13X C12X H5 120.0 . .
C11X C12X H5 120.0 . .
C12X C13X C14X 120.0 . .
C12X C13X H6 120.0 . .
C14X C13X H6 120.0 . .
C15X C14X C13X 120.0 . .
C15X C14X C17X 117.3(13) . .
C13X C14X C17X 122.6(13) . .
C16X C15X C14X 120.0 . .
C16X C15X H7 120.0 . .
C14X C15X H7 120.0 . .
C15X C16X C11X 120.0 . .
C15X C16X H8 120.0 . .
C11X C16X H8 120.0 . .
C18X C17X C17X 121(2) . 4_575
C18X C17X C14X 114(2) . .
C17X C17X C14X 122.5(15) 4_575 .
N2X C18X C17X 121(2) . .
N2X C18X C17X 121(2) . 2
C17X C18X C17X 119(4) . 2
O11X N2X O11X 121(7) 2 .
O11X N2X C18X 119(4) 2 .
O11X N2X C18X 119(4) . .
O3Y Zr1Y O3Y 109.9(14) 4_565 .
O3Y Zr1Y O8Y 76.3(10) 4_565 .
O3Y Zr1Y O8Y 143.3(12) . .
O3Y Zr1Y O1Y 67.4(10) 4_565 .
O3Y Zr1Y O1Y 67.4(10) . .
O8Y Zr1Y O1Y 140.5(6) . .
O8Y Zr1Y O1Y 140.5(6) 4_565 .
O3Y Zr1Y O5Y 78.2(9) 4_565 .
O3Y Zr1Y O5Y 144.2(12) . .
O8Y Zr1Y O5Y 72.1(8) . .
O8Y Zr1Y O5Y 118.7(7) 4_565 .
O1Y Zr1Y O5Y 85.6(8) . .
O5Y Zr1Y O5Y 76.6(11) 4_565 .
O3Y Zr1Y Zr2Y 36.1(10) 4_565 .
O3Y Zr1Y Zr2Y 90.7(8) . .
O8Y Zr1Y Zr2Y 109.3(5) . .
O8Y Zr1Y Zr2Y 165.4(5) 4_565 .
O1Y Zr1Y Zr2Y 31.9(2) . .
O5Y Zr1Y Zr2Y 112.1(6) 4_565 .
O5Y Zr1Y Zr2Y 75.8(5) . .
O2Y Zr1Y Zr2Y 92.4(15) 3_666 .
Zr2Y Zr1Y Zr2Y 59.86(11) 2_656 .
Zr2Y Zr1Y Zr2Y 89.99(11) 3_666 .
Zr2Y Zr1Y Zr2Y 60.18(11) 4_565 .
O1Y Zr2Y O2Y 64.3(18) . .
O3Y Zr2Y O2Y 74.9(10) 3_666 .
O1Y Zr2Y O4Y 151.2(12) . .
O3Y Zr2Y O4Y 90.7(12) 3_666 .
O2Y Zr2Y O4Y 144.5(18) . .
O1Y Zr2Y O6Y 83.5(10) . .
O3Y Zr2Y O6Y 140.3(9) 3_666 .
O2Y Zr2Y O6Y 139.1(13) . .
O4Y Zr2Y O6Y 70.0(11) . .
O3Y Zr2Y O6Y 75.3(10) 4_565 .
O1Y Zr2Y O9Y 85.7(10) . .
O3Y Zr2Y O9Y 144.6(12) 3_666 .
O2Y Zr2Y O9Y 78.7(11) . .
O4Y Zr2Y O9Y 97.5(13) . .
O3Y Zr2Y O9Y 143.7(11) 4_565 .
O6Y Zr2Y O9Y 74.1(10) . .
O7Y Zr2Y O9Y 75.1(10) 2_656 .
O1Y Zr2Y Zr1Y 36.1(6) . .
O3Y Zr2Y Zr1Y 90.8(9) 3_666 .
O2Y Zr2Y Zr1Y 92.6(16) . .
O4Y Zr2Y Zr1Y 120.4(10) . .
O3Y Zr2Y Zr1Y 36.4(5) 4_565 .
O6Y Zr2Y Zr1Y 71.7(5) . .
O7Y Zr2Y Zr1Y 162.1(5) 2_656 .
O9Y Zr2Y Zr1Y 113.8(8) . .
Zr2Y Zr2Y Zr1Y 60.16(11) 2_656 .
Zr1Y Zr2Y Zr1Y 90.01(11) 2_656 .
Zr2Y O1Y Zr2Y 123.1(15) 4_565 .
Zr2Y O1Y Zr1Y 112.0(6) 4_565 .
Zr2Y O1Y Zr1Y 112.0(6) . .
Zr2Y O3Y Zr1Y 109.7(13) 3_666 .
C2F O4Y Zr2Y 97(3) . .
C1Y O5Y Zr1Y 128.3(17) . .
C1Y O6Y Zr2Y 134.0(18) . .
C10Y O8Y Zr1Y 128.5(18) . .
O5Y C1Y O6Y 129(3) . .
O5Y C1Y C2Y 110(2) . .
O6Y C1Y C2Y 121(2) . .
C3Y C2Y C7Y 117(3) . .
C3Y C2Y C1Y 117(3) . .
C7Y C2Y C1Y 126(2) . .
C4Y C3Y C2Y 124(3) . .
C4Y C3Y H9 117.9 . .
C2Y C3Y H9 118.1 . .
C3Y C4Y C5Y 117.5(17) . .
C3Y C4Y H10 121.3 . .
C5Y C4Y H10 121.3 . .
C4Y C5Y C6Y 120.0 . .
C4Y C5Y C8Y 116.8(12) . .
C6Y C5Y C8Y 122.2(12) . .
C7Y C6Y C5Y 120.0 . .
C7Y C6Y H11 120.0 . .
C5Y C6Y H11 120.0 . .
C6Y C7Y C2Y 121.2(14) . .
C6Y C7Y H12 119.4 . .
C2Y C7Y H12 119.4 . .
C9Y C8Y C5Y 117(2) . .
C8Y C8Y C5Y 119.4(15) 4_575 .
N1Y C9Y C8Y 119(2) . .
C8Y C9Y C8Y 121(4) 2_556 .
O10Y N1Y C9Y 106(3) . .
O10Y N1Y C9Y 106(3) 2_556 .
O8Y C10Y O7Y 131(3) . .
O8Y C10Y C11Y 113(2) . .
O7Y C10Y C11Y 115(2) . .
C12Y C11Y C16Y 118.9(13) . .
C12Y C11Y C10Y 119.7(15) . .
C16Y C11Y C10Y 121.4(19) . .
C11Y C12Y C13Y 121.7(15) . .
C11Y C12Y H13 119.1 . .
C13Y C12Y H13 119.1 . .
C12Y C13Y C14Y 119.6(13) . .
C12Y C13Y H14 120.2 . .
C14Y C13Y H14 120.2 . .
C15Y C14Y C13Y 120.0 . .
C15Y C14Y C17Y 122.1(12) . .
C13Y C14Y C17Y 117.5(12) . .
C16Y C15Y C14Y 120.0 . .
C16Y C15Y H15 120.0 . .
C14Y C15Y H15 120.0 . .
C15Y C16Y C11Y 119.7(12) . .
C15Y C16Y H16 120.2 . .
C11Y C16Y H16 120.2 . .
C18Y C17Y C14Y 118(2) . .
C17Y C17Y C14Y 121.3(15) 4_575 .
N2Y C18Y C17Y 117(2) . .
C17Y C18Y C17Y 125(4) 2_657 .
O11Y N2Y O11Y 131(7) 2_657 .
O11Y N2Y C18Y 115(3) 2_657 .
O11Y N2Y C18Y 115(3) . .
O3Z Zr1Z O8Z 140.0(11) 3_666 .
O3Z Zr1Z O8Z 76.0(10) 2_656 .
O6Z Zr1Z O8Z 71.6(9) 2_656 .
O6Z Zr1Z O8Z 118.3(8) 3_666 .
O3Z Zr1Z O2Z 63.0(10) 3_666 .
O3Z Zr1Z O2Z 63.0(10) 2_656 .
O6Z Zr1Z O2Z 141.4(6) 2_656 .
O6Z Zr1Z O2Z 141.4(6) 3_666 .
O8Z Zr1Z O2Z 84.3(11) . .
O8Z Zr1Z O2Z 84.3(11) 4_565 .
O1Z Zr1Z O2Z 109(2) 3_666 .
O3Z Zr1Z Zr2Z 86.2(6) 3_666 .
O3Z Zr1Z Zr2Z 30.6(8) 2_656 .
O6Z Zr1Z Zr2Z 110.3(6) 2_656 .
O6Z Zr1Z Zr2Z 165.9(6) 3_666 .
O8Z Zr1Z Zr2Z 75.7(6) . .
O8Z Zr1Z Zr2Z 112.7(6) 4_565 .
O1Z Zr1Z Zr2Z 94.5(17) 3_666 .
O2Z Zr1Z Zr2Z 32.6(4) . .
Zr2Z Zr1Z Zr2Z 90.07(13) 3_666 .
Zr2Z Zr1Z Zr2Z 59.95(12) 2_656 .
Zr2Z Zr1Z Zr2Z 59.95(10) 4_565 .
O3Z Zr2Z O2Z 69.0(8) 2_656 .
O3Z Zr2Z O4Z 90.4(11) 2_656 .
O2Z Zr2Z O4Z 149.1(14) . .
O3Z Zr2Z O1Z 115.0(16) 2_656 .
O2Z Zr2Z O1Z 69.2(19) . .
O4Z Zr2Z O1Z 141.7(18) . .
O3Z Zr2Z O3Z 66.9(9) 2_656 .
O2Z Zr2Z O3Z 101.9(11) . .
O4Z Zr2Z O3Z 89.9(11) . .
O1Z Zr2Z O3Z 75.9(11) . .
O3Z Zr2Z O5Z 142.9(9) 2_656 .
O2Z Zr2Z O5Z 138.4(11) . .
O4Z Zr2Z O5Z 71.2(10) . .
O1Z Zr2Z O5Z 71.4(17) . .
O3Z Zr2Z O5Z 80.7(9) . .
O3Z Zr2Z O7Z 75.8(10) 2_656 .
O2Z Zr2Z O7Z 80.6(13) . .
O4Z Zr2Z O7Z 71.9(11) . .
O1Z Zr2Z O7Z 139.5(13) . .
O3Z Zr2Z O7Z 138.3(9) . .
O5Z Zr2Z O7Z 124.7(8) . .
O3Z Zr2Z O9Z 144.2(11) 2_656 .
O2Z Zr2Z O9Z 86.4(11) . .
O4Z Zr2Z O9Z 99.5(13) . .
O1Z Zr2Z O9Z 76.9(13) . .
O3Z Zr2Z O9Z 146.5(11) . .
O5Z Zr2Z O9Z 72.3(11) . .
O7Z Zr2Z O9Z 74.8(10) . .
O3Z Zr2Z Zr1Z 34.8(5) 2_656 .
O2Z Zr2Z Zr1Z 34.4(7) . .
O4Z Zr2Z Zr1Z 120.4(9) . .
O1Z Zr2Z Zr1Z 94.3(16) . .
O3Z Zr2Z Zr1Z 86.1(6) . .
O5Z Zr2Z Zr1Z 162.5(5) . .
O7Z Zr2Z Zr1Z 72.7(5) . .
O9Z Zr2Z Zr1Z 115.3(9) . .
Zr2Z Zr2Z Zr1Z 59.74(13) 2_656 .
Zr1Z Zr2Z Zr1Z 89.93(13) 2_656 .
Zr2Z Zr2Z Zr1Z 60.03(5) 4_565 .
Zr2Z O2Z Zr2Z 117(2) 4_565 .
Zr2Z O2Z Zr1Z 113.1(7) 4_565 .
Zr2Z O2Z Zr1Z 113.1(7) . .
Zr2Z O3Z Zr2Z 113.1(9) 2_656 .
Zr1Z O3Z Zr2Z 104.1(14) 2_656 .
C1Z O5Z Zr2Z 132.5(18) . .
C10Z O7Z Zr2Z 129.7(19) . .
C10Z O8Z Zr1Z 130(2) . .
O6Z C1Z O5Z 129(3) . .
O6Z C1Z C2Z 111(2) . .
O5Z C1Z C2Z 120(2) . .
C3Z C2Z C7Z 120.0(10) . .
C3Z C2Z C1Z 118.1(13) . .
C7Z C2Z C1Z 121.4(17) . .
C2Z C3Z C4Z 121.2(14) . .
C2Z C3Z H17 119.4 . .
C4Z C3Z H17 119.4 . .
C5Z C4Z C3Z 119.1(12) . .
C5Z C4Z H18 120.4 . .
C3Z C4Z H18 120.4 . .
C4Z C5Z C6Z 120.0 . .
C4Z C5Z C8Z 119.3(13) . .
C6Z C5Z C8Z 120.4(13) . .
C7Z C6Z C5Z 120.0 . .
C7Z C6Z H19 120.0 . .
C5Z C6Z H19 120.0 . .
C6Z C7Z C2Z 119.6(10) . .
C6Z C7Z H20 120.2 . .
C2Z C7Z H20 120.2 . .
C9Z C8Z C5Z 116(2) . .
C8Z C8Z C5Z 122.9(15) 4_575 .
N1Z C9Z C8Z 119(2) . .
O10Z N1Z O10Z 140(7) 2 .
O10Z N1Z C9Z 110(3) 2 .
O10Z N1Z C9Z 110(3) . .
O8Z C10Z O7Z 131(3) . .
O8Z C10Z C11Z 113(3) . .
O7Z C10Z C11Z 116(3) . .
C12Z C11Z C16Z 119.9(10) . .
C12Z C11Z C10Z 124(2) . .
C16Z C11Z C10Z 116(2) . .
C13Z C12Z C11Z 119.5(13) . .
C13Z C12Z H21 120.2 . .
C11Z C12Z H21 120.2 . .
C12Z C13Z C14Z 120.1(13) . .
C12Z C13Z H22 119.9 . .
C14Z C13Z H22 119.9 . .
C13Z C14Z C15Z 120.0 . .
C13Z C14Z C17Z 122.0(13) . .
C15Z C14Z C17Z 117.6(13) . .
C16Z C15Z C14Z 120.0 . .
C16Z C15Z H23 120.0 . .
C14Z C15Z H23 120.0 . .
C15Z C16Z C11Z 120.2(12) . .
C15Z C16Z H24 119.9 . .
C11Z C16Z H24 119.9 . .
C18Z C17Z C14Z 115(2) . .
C17Z C17Z C14Z 120.6(16) 4_575 .
N2Z C18Z C17Z 121(2) . .
C17Z C18Z C17Z 118(4) 2_657 .
O11Z N2Z O11Z 143(7) 2_657 .
O11Z N2Z C18Z 109(3) 2_657 .
O11Z N2Z C18Z 109(3) . .
O4X C1F Zr2X 45(2) . .

loop_
_geom_bond_atom_site_label_1
_geom_bond_atom_site_label_2
_geom_bond_distance
_geom_bond_site_symmetry_2
Zr1X O3X 2.200(15) .
Zr1X O3X 2.200(15) 4_565
Zr1X O7X 2.29(2) 4_565
Zr1X O7X 2.29(2) .
Zr1X O5X 2.23(2) .
Zr1X O5X 2.23(2) 4_565
Zr1X O2X 2.29(4) 3_666
Zr1X O1X 2.30(5) .
Zr1X Zr2X 3.536(5) 2_656
Zr1X Zr2X 3.536(5) 3_666
Zr1X Zr2X 3.505(8) 4_565
Zr1X Zr2X 3.505(9) .
Zr2X O1X 2.08(3) .
Zr2X O2X 1.983(15) .
Zr2X O4X 2.07(3) .
Zr2X O3X 2.08(3) 4_565
Zr2X O3X 2.08(3) 3_666
Zr2X O6X 2.258(18) .
Zr2X O8X 2.274(19) 2_656
Zr2X O9X 2.35(3) .
Zr2X C1F 2.85(8) .
Zr2X Zr2X 3.506(5) 4_565
O1X O2X 2.05(6) .
O4X C1F 1.54(10) .
O5X C1X 1.23(3) .
O6X C1X 1.27(3) .
O7X C10X 1.23(3) .
O8X C10X 1.25(3) .
C1X C2X 1.51(3) .
C2X C3X 1.3900 .
C2X C7X 1.3900 .
C3X C4X 1.3900 .
C3X H1 0.9500 .
C4X C5X 1.3900 .
C4X H2 0.9500 .
C5X C6X 1.3900 .
C5X C8X 1.509(19) .
C6X C7X 1.3900 .
C6X H3 0.9500 .
C7X H4 0.9500 .
C8X C9X 1.44(3) .
C8X C8X 1.49(6) 4_575
C9X N1X 1.31(4) .
N1X O10X 1.19(3) 2_556
N1X O10X 1.19(3) .
C10X C11X 1.51(3) .
C11X C12X 1.3900 .
C11X C16X 1.3900 .
C12X C13X 1.3900 .
C12X H5 0.9500 .
C13X C14X 1.3900 .
C13X H6 0.9500 .
C14X C15X 1.3900 .
C14X C17X 1.518(19) .
C15X C16X 1.3900 .
C15X H7 0.9500 .
C16X H8 0.9500 .
C17X C18X 1.47(3) .
C17X C17X 1.51(7) 4_575
C18X N2X 1.32(4) .
N2X O11X 1.22(3) 2
N2X O11X 1.22(3) .
Zr1Y O3Y 2.187(18) 4_565
Zr1Y O3Y 2.187(18) .
Zr1Y O8Y 2.25(2) .
Zr1Y O8Y 2.25(2) 4_565
Zr1Y O1Y 2.23(2) .
Zr1Y O5Y 2.26(2) 4_565
Zr1Y O5Y 2.26(2) .
Zr1Y O2Y 2.29(4) 3_666
Zr1Y Zr2Y 3.520(5) 2_656
Zr1Y Zr2Y 3.520(5) 3_666
Zr1Y Zr2Y 3.514(5) 4_565
Zr1Y Zr2Y 3.514(5) .
Zr2Y O1Y 2.003(14) .
Zr2Y O3Y 2.12(3) 3_666
Zr2Y O2Y 2.17(4) .
Zr2Y O4Y 2.13(4) .
Zr2Y O3Y 2.17(4) 4_565
Zr2Y O6Y 2.255(18) .
Zr2Y O7Y 2.286(17) 2_656
Zr2Y O9Y 2.41(3) .
Zr2Y Zr2Y 3.509(6) 2_656
Zr2Y Zr2Y 3.523(4) 4_565
O4Y C2F 1.82(12) .
O5Y C1Y 1.23(3) .
O6Y C1Y 1.26(3) .
O7Y C10Y 1.26(3) .
O8Y C10Y 1.22(3) .
C1Y C2Y 1.52(3) .
C2Y C3Y 1.3900 .
C2Y C7Y 1.37(4) .
C3Y C4Y 1.37(4) .
C3Y H9 0.9500 .
C4Y C5Y 1.3900 .
C4Y H10 0.9500 .
C5Y C6Y 1.3900 .
C5Y C8Y 1.506(19) .
C6Y C7Y 1.3900 .
C6Y H11 0.9500 .
C7Y H12 0.9500 .
C8Y C9Y 1.46(3) .
C8Y C8Y 1.48(6) 4_575
C9Y N1Y 1.36(4) .
N1Y O10Y 1.31(3) .
N1Y O10Y 1.31(3) 2_556
C10Y C11Y 1.54(3) .
C11Y C12Y 1.3900 .
C11Y C16Y 1.39(3) .
C12Y C13Y 1.36(3) .
C12Y H13 0.9500 .
C13Y C14Y 1.3900 .
C13Y H14 0.9500 .
C14Y C15Y 1.3900 .
C14Y C17Y 1.500(19) .
C15Y C16Y 1.3900 .
C15Y H15 0.9500 .
C16Y H16 0.9500 .
C17Y C18Y 1.45(3) .
C17Y C17Y 1.49(7) 4_575
C18Y N2Y 1.33(4) .
N2Y O11Y 1.24(3) 2_657
N2Y O11Y 1.24(3) .
Zr1Z O3Z 2.212(17) 3_666
Zr1Z O3Z 2.212(17) 2_656
Zr1Z O6Z 2.25(2) 2_656
Zr1Z O6Z 2.25(2) 3_666
Zr1Z O8Z 2.26(3) .
Zr1Z O8Z 2.26(3) 4_565
Zr1Z O1Z 2.23(4) 3_666
Zr1Z O2Z 2.16(3) .
Zr1Z Zr2Z 3.503(7) 3_666
Zr1Z Zr2Z 3.503(7) 2_656
Zr1Z Zr2Z 3.523(4) 4_565
Zr1Z Zr2Z 3.523(4) .
Zr2Z O3Z 1.97(3) 2_656
Zr2Z O2Z 2.06(2) .
Zr2Z O4Z 2.10(3) .
Zr2Z O1Z 2.23(5) .
Zr2Z O3Z 2.23(3) .
Zr2Z O5Z 2.266(19) .
Zr2Z O7Z 2.284(18) .
Zr2Z O9Z 2.44(3) .
Zr2Z Zr2Z 3.511(6) 2_656
Zr2Z Zr2Z 3.520(4) 4_565
O5Z C1Z 1.29(3) .
O6Z C1Z 1.25(3) .
O7Z C10Z 1.34(5) .
O8Z C10Z 1.17(6) .
C1Z C2Z 1.54(3) .
C2Z C3Z 1.3900 .
C2Z C7Z 1.37(3) .
C3Z C4Z 1.36(3) .
C3Z H17 0.9500 .
C4Z C5Z 1.3900 .
C4Z H18 0.9500 .
C5Z C6Z 1.3900 .
C5Z C8Z 1.51(2) .
C6Z C7Z 1.3900 .
C6Z H19 0.9500 .
C7Z H20 0.9500 .
C8Z C9Z 1.45(3) .
C8Z C8Z 1.46(7) 4_575
C9Z N1Z 1.35(4) .
N1Z O10Z 1.28(3) 2
N1Z O10Z 1.28(3) .
C10Z C11Z 1.53(3) .
C11Z C12Z 1.3900 .
C11Z C16Z 1.40(4) .
C12Z C13Z 1.41(3) .
C12Z H21 0.9500 .
C13Z C14Z 1.3900 .
C13Z H22 0.9500 .
C14Z C15Z 1.3900 .
C14Z C17Z 1.509(19) .
C15Z C16Z 1.3900 .
C15Z H23 0.9500 .
C16Z H24 0.9500 .
C17Z C18Z 1.44(3) .
C17Z C17Z 1.51(7) 4_575
C18Z N2Z 1.35(4) .
N2Z O11Z 1.29(3) 2_657
N2Z O11Z 1.29(3) .

loop_
_geom_torsion_atom_site_label_1
_geom_torsion_atom_site_label_2
_geom_torsion_atom_site_label_3
_geom_torsion_atom_site_label_4
_geom_torsion
_geom_torsion_site_symmetry_1
_geom_torsion_site_symmetry_4
Zr1X O5X C1X O6X -5(7) . .
Zr1X O5X C1X C2X 172(2) . .
Zr2X O6X C1X O5X 7(8) . .
Zr2X O6X C1X C2X -169(2) . .
O5X C1X C2X C3X -11(5) . .
O6X C1X C2X C3X 166(3) . .
O5X C1X C2X C7X 167(3) . .
O6X C1X C2X C7X -15(5) . .
C7X C2X C3X C4X 0.0 . .
C1X C2X C3X C4X 179(3) . .
C2X C3X C4X C5X 0.0 . .
C3X C4X C5X C6X 0.0 . .
C3X C4X C5X C8X -175(3) . .
C4X C5X C6X C7X 0.0 . .
C8X C5X C6X C7X 175(3) . .
C5X C6X C7X C2X 0.0 . .
C3X C2X C7X C6X 0.0 . .
C1X C2X C7X C6X -179(3) . .
C6X C5X C8X C9X -125(2) . .
C4X C5X C8X C9X 49(3) . .
C6X C5X C8X C8X 71.3(19) . 4_575
C4X C5X C8X C8X -114.1(15) . 4_575
C8X C8X C9X N1X 180.001(4) 4_575 .
C5X C8X C9X N1X 16(3) . .
C8X C8X C9X C8X 0.003(3) 4_575 2_556
C5X C8X C9X C8X -164(3) . 2_556
C8X C9X N1X O10X -79(4) 2_556 2_556
C8X C9X N1X O10X 101(4) . 2_556
C8X C9X N1X O10X 101(4) 2_556 .
C8X C9X N1X O10X -79(4) . .
Zr1X O7X C10X O8X 3(8) . .
Zr1X O7X C10X C11X -172.7(18) . .
Zr2X O8X C10X O7X -5(8) 2_656 .
Zr2X O8X C10X C11X 171(2) 2_656 .
O7X C10X C11X C12X -173(3) . .
O8X C10X C11X C12X 11(5) . .
O7X C10X C11X C16X 9(5) . .
O8X C10X C11X C16X -167(3) . .
C16X C11X C12X C13X 0.0 . .
C10X C11X C12X C13X -178(3) . .
C11X C12X C13X C14X 0.0 . .
C12X C13X C14X C15X 0.0 . .
C12X C13X C14X C17X -177(3) . .
C13X C14X C15X C16X 0.0 . .
C17X C14X C15X C16X 177(2) . .
C14X C15X C16X C11X 0.0 . .
C12X C11X C16X C15X 0.0 . .
C10X C11X C16X C15X 178(3) . .
C15X C14X C17X C18X -76(3) . .
C13X C14X C17X C18X 102(2) . .
C15X C14X C17X C17X 122.5(12) . 4_575
C13X C14X C17X C17X -60(2) . 4_575
C17X C17X C18X N2X 180.000(12) 4_575 .
C14X C17X C18X N2X 18(3) . .
C17X C17X C18X C17X 0.000(13) 4_575 2
C14X C17X C18X C17X -162(3) . 2
C17X C18X N2X O11X -89(4) . 2
C17X C18X N2X O11X 91(4) 2 2
C17X C18X N2X O11X 91(4) . .
C17X C18X N2X O11X -89(4) 2 .
Zr1Y O5Y C1Y O6Y 13(7) . .
Zr1Y O5Y C1Y C2Y -171(2) . .
Zr2Y O6Y C1Y O5Y -15(7) . .
Zr2Y O6Y C1Y C2Y 170(2) . .
O5Y C1Y C2Y C3Y -169(4) . .
O6Y C1Y C2Y C3Y 7(6) . .
O5Y C1Y C2Y C7Y 12(6) . .
O6Y C1Y C2Y C7Y -172(4) . .
C7Y C2Y C3Y C4Y 6(6) . .
C1Y C2Y C3Y C4Y -174(3) . .
C2Y C3Y C4Y C5Y -8(5) . .
C3Y C4Y C5Y C6Y 5(2) . .
C3Y C4Y C5Y C8Y -164(3) . .
C4Y C5Y C6Y C7Y 0.0 . .
C8Y C5Y C6Y C7Y 169(2) . .
C5Y C6Y C7Y C2Y -2(2) . .
C3Y C2Y C7Y C6Y -1(5) . .
C1Y C2Y C7Y C6Y 179(3) . .
C4Y C5Y C8Y C9Y 135(2) . .
C6Y C5Y C8Y C9Y -34(3) . .
C4Y C5Y C8Y C8Y -69.1(17) . 4_575
C6Y C5Y C8Y C8Y 122.0(10) . 4_575
C8Y C8Y C9Y N1Y 180.002(16) 4_575 .
C5Y C8Y C9Y N1Y -24(3) . .
C8Y C8Y C9Y C8Y 0.003(14) 4_575 2_556
C5Y C8Y C9Y C8Y 156(3) . 2_556
C8Y C9Y N1Y O10Y 94(3) 2_556 .
C8Y C9Y N1Y O10Y -86(3) . .
C8Y C9Y N1Y O10Y -86(3) 2_556 2_556
C8Y C9Y N1Y O10Y 94(3) . 2_556
Zr1Y O8Y C10Y O7Y -13(9) . .
Zr1Y O8Y C10Y C11Y 174.3(19) . .
Zr2Y O7Y C10Y O8Y 18(9) 2_656 .
Zr2Y O7Y C10Y C11Y -169(2) 2_656 .
O8Y C10Y C11Y C12Y 169(3) . .
O7Y C10Y C11Y C12Y -6(6) . .
O8Y C10Y C11Y C16Y -12(6) . .
O7Y C10Y C11Y C16Y 174(3) . .
C16Y C11Y C12Y C13Y -0.5(17) . .
C10Y C11Y C12Y C13Y 179(4) . .
C11Y C12Y C13Y C14Y 0(3) . .
C12Y C13Y C14Y C15Y -0.1(18) . .
C12Y C13Y C14Y C17Y 172(3) . .
C13Y C14Y C15Y C16Y 0.0 . .
C17Y C14Y C15Y C16Y -172.3(19) . .
C14Y C15Y C16Y C11Y -0.1(13) . .
C12Y C11Y C16Y C15Y 0.4(11) . .
C10Y C11Y C16Y C15Y -179(3) . .
C15Y C14Y C17Y C18Y 41(3) . .
C13Y C14Y C17Y C18Y -131.7(19) . .
C15Y C14Y C17Y C17Y -117.2(12) . 4_575
C13Y C14Y C17Y C17Y 70.4(17) . 4_575
C17Y C17Y C18Y N2Y 180.00(3) 4_575 .
C14Y C17Y C18Y N2Y 21(3) . .
C17Y C17Y C18Y C17Y 0.00(3) 4_575 2_657
C14Y C17Y C18Y C17Y -159(3) . 2_657
C17Y C18Y N2Y O11Y 55(4) 2_657 2_657
C17Y C18Y N2Y O11Y -125(4) . 2_657
C17Y C18Y N2Y O11Y -125(4) 2_657 .
C17Y C18Y N2Y O11Y 55(4) . .
Zr1Z O6Z C1Z O5Z -10(8) 2_656 .
Zr1Z O6Z C1Z C2Z 174.5(17) 2_656 .
Zr2Z O5Z C1Z O6Z 15(8) . .
Zr2Z O5Z C1Z C2Z -169(2) . .
O6Z C1Z C2Z C3Z -20(5) . .
O5Z C1Z C2Z C3Z 164(3) . .
O6Z C1Z C2Z C7Z 168(3) . .
O5Z C1Z C2Z C7Z -8(5) . .
C7Z C2Z C3Z C4Z -0.1(16) . .
C1Z C2Z C3Z C4Z -173(3) . .
C2Z C3Z C4Z C5Z 1(3) . .
C3Z C4Z C5Z C6Z -1(2) . .
C3Z C4Z C5Z C8Z -175(3) . .
C4Z C5Z C6Z C7Z 0.0 . .
C8Z C5Z C6Z C7Z 174(2) . .
C5Z C6Z C7Z C2Z 0.6(17) . .
C3Z C2Z C7Z C6Z -0.6(13) . .
C1Z C2Z C7Z C6Z 172(2) . .
C4Z C5Z C8Z C9Z 80(3) . .
C6Z C5Z C8Z C9Z -94(2) . .
C4Z C5Z C8Z C8Z -118.4(17) . 4_575
C6Z C5Z C8Z C8Z 67.5(17) . 4_575
C8Z C8Z C9Z N1Z 180.004(8) 4_575 .
C5Z C8Z C9Z N1Z -18(3) . .
C8Z C8Z C9Z C8Z 0.007(12) 4_575 2
C5Z C8Z C9Z C8Z 162(3) . 2
C8Z C9Z N1Z O10Z -88(4) . 2
C8Z C9Z N1Z O10Z 92(4) 2 2
C8Z C9Z N1Z O10Z 92(4) . .
C8Z C9Z N1Z O10Z -88(4) 2 .
Zr1Z O8Z C10Z O7Z 7(9) . .
Zr1Z O8Z C10Z C11Z -173.5(18) . .
Zr2Z O7Z C10Z O8Z -13(8) . .
Zr2Z O7Z C10Z C11Z 168(2) . .
O8Z C10Z C11Z C12Z 10(6) . .
O7Z C10Z C11Z C12Z -171(2) . .
O8Z C10Z C11Z C16Z -173(4) . .
O7Z C10Z C11Z C16Z 7(5) . .
C16Z C11Z C12Z C13Z -1(2) . .
C10Z C11Z C12Z C13Z 176(4) . .
C11Z C12Z C13Z C14Z 5(4) . .
C12Z C13Z C14Z C15Z -5(3) . .
C12Z C13Z C14Z C17Z 168(3) . .
C13Z C14Z C15Z C16Z 0.0 . .
C17Z C14Z C15Z C16Z -173(3) . .
C14Z C15Z C16Z C11Z 4(3) . .
C12Z C11Z C16Z C15Z -4(4) . .
C10Z C11Z C16Z C15Z 179(3) . .
C13Z C14Z C17Z C18Z -47(4) . .
C15Z C14Z C17Z C18Z 126(2) . .
C13Z C14Z C17Z C17Z 114(2) . 4_575
C15Z C14Z C17Z C17Z -73(2) . 4_575
C17Z C17Z C18Z N2Z 180.00(3) 4_575 .
C14Z C17Z C18Z N2Z -19(3) . .
C17Z C17Z C18Z C17Z 0.00(3) 4_575 2_657
C14Z C17Z C18Z C17Z 161(3) . 2_657
C17Z C18Z N2Z O11Z 123(3) 2_657 2_657
C17Z C18Z N2Z O11Z -57(3) . 2_657
C17Z C18Z N2Z O11Z -57(3) 2_657 .
C17Z C18Z N2Z O11Z 123(3) . .
